data_7128931
loop_
_publ_author_name
'Rivada Wheelaghan, Orestes'
'Deolka, Shubham'
'Govindarajan, Ramadoss'
'Khaskin, Eugene'
'Fayzullin, Robert R.'
'Pal, Shrinwantu'
'Khusnutdinova, Julia R.'

_publ_section_title
;
 Construction of modular Pd/Cu multimetallic chains via ligand- and
 anion-controlled metal-metal interactions
;
_journal_name_full 'Chemical Communications'
_journal_paper_doi 10.1039/D1CC04212B
_journal_year 2021
_chemical_formula_moiety 'C56 H56 Cu2 N6 O2 P2 Pd2 2+, 2(C32 H12 B F24 1-), 0.75(C6 H14), 2.5(C H2 Cl2)'
_chemical_formula_sum 'C127 H95.5 B2 Cl5 Cu2 F48 N6 O2 P2 Pd2'
_chemical_formula_weight 3250.28
_space_group_crystal_system triclinic
_space_group_IT_number 2
_space_group_name_Hall '-P 1'
_space_group_name_H-M_alt 'P -1'
_atom_sites_solution_hydrogens geom
_audit_creation_method SHELXL-2018/3
_audit_update_record
;
2021-05-08 deposited with the CCDC.	2021-09-02 downloaded from the CCDC.
;
_cell_angle_alpha 68.2328(10)
_cell_angle_beta 84.5431(9)
_cell_angle_gamma 84.2304(9)
_cell_formula_units_Z 1
_cell_length_a 10.15573(12)
_cell_length_b 17.53056(19)
_cell_length_c 19.68740(20)
_cell_measurement_reflns_used 68529
_cell_measurement_temperature 93(2)
_cell_measurement_theta_max 32.3830
_cell_measurement_theta_min 2.2960
_cell_volume 3232.31(7)
_computing_cell_refinement 'CrysAlisPro 1.171.39.46 (Rigaku OD, 2018)'
_computing_data_collection 'CrysAlisPro 1.171.39.46 (Rigaku OD, 2018)'
_computing_data_reduction 'CrysAlisPro 1.171.39.46 (Rigaku OD, 2018)'
_computing_molecular_graphics
;
WinGX (Farrugia, 2012); Olex2 (Dolomanov et al., 2009);
ORTEP-3 (Farrugia, 2012); PLATON (Spek, 2009)
;
_computing_publication_material 'enCIFer (Allen, 2004)'
_computing_structure_refinement 'SHELXL-2018/3 (Sheldrick, 2015)'
_computing_structure_solution 'SHELXT-2018/2 (Sheldrick, 2015)'
_diffrn_ambient_temperature 93(2)
_diffrn_measured_fraction_theta_full 0.998
_diffrn_measured_fraction_theta_max 0.973
_diffrn_measurement_device_type 'XtaLAB Pro: Kappa dual offset/far'
_diffrn_measurement_method '\w scans'
_diffrn_radiation_probe x-ray
_diffrn_radiation_type MoK\a
_diffrn_radiation_wavelength 0.71073
_diffrn_reflns_av_R_equivalents 0.0647
_diffrn_reflns_av_unetI/netI 0.0428
_diffrn_reflns_Laue_measured_fraction_full 0.998
_diffrn_reflns_Laue_measured_fraction_max 0.973
_diffrn_reflns_limit_h_max 14
_diffrn_reflns_limit_h_min -14
_diffrn_reflns_limit_k_max 25
_diffrn_reflns_limit_k_min -25
_diffrn_reflns_limit_l_max 28
_diffrn_reflns_limit_l_min -28
_diffrn_reflns_number 122755
_diffrn_reflns_point_group_measured_fraction_full 0.998
_diffrn_reflns_point_group_measured_fraction_max 0.973
_diffrn_reflns_theta_full 25.242
_diffrn_reflns_theta_max 31.499
_diffrn_reflns_theta_min 2.245
_diffrn_source 'microfocus sealed X-ray tube'
_exptl_absorpt_coefficient_mu 0.850
_exptl_absorpt_correction_T_max 1.000
_exptl_absorpt_correction_T_min 0.546
_exptl_absorpt_correction_type gaussian
_exptl_absorpt_process_details
;
CrysAlisPro 1.171.39.46 (Rigaku Oxford Diffraction, 2018).
Numerical absorption correction based on gaussian integration over
a multifaceted crystal model. Empirical absorption correction using
spherical harmonics, frame scaling and detector area scaling,
implemented in SCALE3 ABSPACK scaling algorithm.
;
_exptl_crystal_colour yellow
_exptl_crystal_density_diffrn 1.670
_exptl_crystal_description plank
_exptl_crystal_F_000 1622
_exptl_crystal_recrystallization_method 'layering in a DCM/hexane system at -30 \%C'
_exptl_crystal_size_max 0.262
_exptl_crystal_size_mid 0.054
_exptl_crystal_size_min 0.046
_refine_diff_density_max 1.081
_refine_diff_density_min -0.828
_refine_diff_density_rms 0.088
_refine_ls_extinction_method none
_refine_ls_goodness_of_fit_ref 1.020
_refine_ls_hydrogen_treatment constr
_refine_ls_matrix_type full
_refine_ls_number_parameters 1023
_refine_ls_number_reflns 20916
_refine_ls_number_restraints 367
_refine_ls_restrained_S_all 1.049
_refine_ls_R_factor_all 0.0484
_refine_ls_R_factor_gt 0.0375
_refine_ls_shift/su_max 0.004
_refine_ls_shift/su_mean 0.000
_refine_ls_structure_factor_coef Fsqd
_refine_ls_weighting_details 'w=1/[\s^2^(Fo^2^)+(0.0468P)^2^+2.4357P] where P=(Fo^2^+2Fc^2^)/3'
_refine_ls_weighting_scheme calc
_refine_ls_wR_factor_gt 0.0944
_refine_ls_wR_factor_ref 0.0993
_reflns_Friedel_coverage 0.000
_reflns_number_gt 17625
_reflns_number_total 20916
_reflns_threshold_expression 'I > 2\s(I)'
_cod_data_source_file d1cc04212b2.cif
_cod_data_source_block jk540
_cod_original_cell_volume 3232.30(7)
_cod_original_formula_sum 'C127 H95.50 B2 Cl5 Cu2 F48 N6 O2 P2 Pd2'
_cod_database_code 7128931
_shelx_shelxl_version_number 2018/3
_shelx_space_group_comment
;
The symmetry employed for this shelxl refinement is uniquely defined
by the following loop, which should always be used as a source of
symmetry information in preference to the above space-group names.
They are only intended as comments.
;
_shelx_estimated_absorpt_t_min 0.808
_shelx_estimated_absorpt_t_max 0.962

loop_
_space_group_symop_operation_xyz
'x, y, z'
'-x, -y, -z'

loop_
_atom_site_label
_atom_site_type_symbol
_atom_site_fract_x
_atom_site_fract_y
_atom_site_fract_z
_atom_site_U_iso_or_equiv
_atom_site_adp_type
_atom_site_occupancy
_atom_site_site_symmetry_order
_atom_site_calc_flag
_atom_site_refinement_flags_posn
_atom_site_refinement_flags_adp
_atom_site_refinement_flags_occupancy
_atom_site_disorder_assembly
_atom_site_disorder_group
Pd1 Pd 0.31754(2) 0.16453(2) 0.83471(2) 0.01431(4) Uani 1 1 d . . . . .
Cu1 Cu 0.46726(2) 0.05164(2) 0.93836(2) 0.01672(5) Uani 1 1 d . . . . .
P1 P 0.42081(4) 0.21616(3) 0.72353(2) 0.01615(8) Uani 1 1 d . . . . .
O1 O 0.54162(14) 0.04128(8) 1.08430(7) 0.0216(2) Uani 1 1 d . . . . .
N10 N 0.17568(15) 0.15403(9) 0.92389(8) 0.0194(3) Uani 1 1 d . . . . .
N11 N 0.45558(15) 0.23613(9) 0.85652(8) 0.0178(3) Uani 1 1 d . . . . .
N12 N 0.49648(14) 0.13712(9) 0.97105(8) 0.0169(3) Uani 1 1 d . . . . .
C11 C 0.44420(19) 0.31766(11) 0.72725(10) 0.0221(3) Uani 1 1 d . . . . .
H11A H 0.512673 0.345365 0.689169 0.026 Uiso 1 1 calc R U . . .
H11B H 0.360215 0.352699 0.717413 0.026 Uiso 1 1 calc R U . . .
C12 C 0.48641(18) 0.30680(11) 0.80176(10) 0.0214(3) Uani 1 1 d . . . . .
C13 C 0.5582(2) 0.36487(11) 0.81298(11) 0.0267(4) Uani 1 1 d . . . . .
H13 H 0.580547 0.413649 0.773311 0.032 Uiso 1 1 calc R U . . .
C14 C 0.5957(2) 0.35029(12) 0.88199(11) 0.0269(4) Uani 1 1 d . . . . .
H14 H 0.638367 0.390942 0.891276 0.032 Uiso 1 1 calc R U . . .
C15 C 0.57118(18) 0.27530(11) 0.93886(10) 0.0215(3) Uani 1 1 d . . . . .
C16 C 0.61055(19) 0.25292(12) 1.01186(10) 0.0233(3) Uani 1 1 d . . . . .
H16 H 0.650218 0.291458 1.025584 0.028 Uiso 1 1 calc R U . . .
C17 C 0.59106(18) 0.17653(12) 1.06141(10) 0.0220(3) Uani 1 1 d . . . . .
H17 H 0.610940 0.162831 1.110919 0.026 Uiso 1 1 calc R U . . .
C18 C 0.54017(17) 0.11570(11) 1.03941(9) 0.0184(3) Uani 1 1 d . . . . .
C19 C 0.50716(17) 0.21678(10) 0.92276(9) 0.0171(3) Uani 1 1 d . . . . .
C21 C 0.33236(18) 0.23973(11) 0.63999(9) 0.0212(3) Uani 1 1 d . . . . .
H21 H 0.322527 0.186224 0.634377 0.025 Uiso 1 1 calc R U . . .
C22 C 0.4102(2) 0.29319(15) 0.57105(10) 0.0327(5) Uani 1 1 d . . . . .
H22A H 0.421266 0.346498 0.574522 0.049 Uiso 1 1 calc R U . . .
H22B H 0.361691 0.301815 0.527804 0.049 Uiso 1 1 calc R U . . .
H22C H 0.497600 0.265440 0.566741 0.049 Uiso 1 1 calc R U . . .
C23 C 0.1923(2) 0.27908(13) 0.64683(11) 0.0278(4) Uani 1 1 d . . . . .
H23A H 0.144956 0.243953 0.691477 0.042 Uiso 1 1 calc R U . . .
H23B H 0.144235 0.284983 0.604086 0.042 Uiso 1 1 calc R U . . .
H23C H 0.198151 0.333436 0.649308 0.042 Uiso 1 1 calc R U . . .
C31 C 0.58668(18) 0.17127(11) 0.70744(10) 0.0221(3) Uani 1 1 d . . . . .
H31 H 0.624616 0.207157 0.658539 0.027 Uiso 1 1 calc R U . . .
C32 C 0.5758(2) 0.08610(13) 0.70555(14) 0.0358(5) Uani 1 1 d . . . . .
H32A H 0.533741 0.050952 0.752050 0.054 Uiso 1 1 calc R U . . .
H32B H 0.664590 0.061742 0.698154 0.054 Uiso 1 1 calc R U . . .
H32C H 0.522040 0.090775 0.665212 0.054 Uiso 1 1 calc R U . . .
C33 C 0.6807(2) 0.16618(15) 0.76563(11) 0.0315(4) Uani 1 1 d . . . . .
H33A H 0.689454 0.221555 0.765121 0.047 Uiso 1 1 calc R U . . .
H33B H 0.767967 0.142281 0.754924 0.047 Uiso 1 1 calc R U . . .
H33C H 0.644874 0.131435 0.814058 0.047 Uiso 1 1 calc R U . . .
C101 C 0.16996(19) 0.18787(12) 0.97470(10) 0.0240(4) Uani 1 1 d . . . . .
H101 H 0.244174 0.214879 0.978168 0.029 Uiso 1 1 calc R U . . .
C102 C 0.0585(2) 0.18508(13) 1.02321(11) 0.0309(4) Uani 1 1 d . . . . .
H102 H 0.057375 0.210313 1.058461 0.037 Uiso 1 1 calc R U . . .
C103 C -0.0486(2) 0.14559(14) 1.01925(11) 0.0320(5) Uani 1 1 d . . . . .
H103 H -0.123922 0.142302 1.052530 0.038 Uiso 1 1 calc R U . . .
C104 C -0.04707(18) 0.10996(12) 0.96591(10) 0.0262(4) Uani 1 1 d . . . . .
C105 C -0.15158(19) 0.06554(13) 0.95777(12) 0.0329(5) Uani 1 1 d . . . . .
H105 H -0.229806 0.060207 0.989260 0.039 Uiso 1 1 calc R U . . .
C106 C -0.1414(2) 0.03110(13) 0.90638(12) 0.0323(5) Uani 1 1 d . . . . .
H106 H -0.212539 0.001787 0.902739 0.039 Uiso 1 1 calc R U . . .
C107 C -0.02534(19) 0.03765(12) 0.85683(11) 0.0264(4) Uani 1 1 d . . . . .
C108 C -0.0084(2) 0.00008(13) 0.80435(12) 0.0325(5) Uani 1 1 d . . . . .
H108 H -0.077060 -0.029982 0.799056 0.039 Uiso 1 1 calc R U . . .
C109 C 0.1069(2) 0.00672(13) 0.76075(11) 0.0314(4) Uani 1 1 d . . . . .
H109 H 0.118918 -0.021267 0.727278 0.038 Uiso 1 1 calc R U . . .
C110 C 0.2082(2) 0.05432(11) 0.76467(10) 0.0245(4) Uani 1 1 d . . . . .
H110 H 0.286355 0.058729 0.733236 0.029 Uiso 1 1 calc R U . . .
C111 C 0.19468(18) 0.09483(10) 0.81404(9) 0.0192(3) Uani 1 1 d . . . . .
C112 C 0.07844(17) 0.08292(11) 0.86187(9) 0.0205(3) Uani 1 1 d . . . . .
C113 C 0.06766(17) 0.11669(11) 0.91825(9) 0.0208(3) Uani 1 1 d . . . . .
B1 B 1.08314(18) 0.35287(11) 0.32571(9) 0.0145(3) Uani 1 1 d . . . . .
C011 C 1.10326(16) 0.44330(10) 0.32840(8) 0.0147(3) Uani 1 1 d . . . . .
C012 C 1.06448(17) 0.51518(10) 0.27005(9) 0.0170(3) Uani 1 1 d . . . . .
H012 H 1.025800 0.510197 0.229946 0.020 Uiso 1 1 calc R U . . .
C013 C 1.08092(17) 0.59350(10) 0.26913(9) 0.0191(3) Uani 1 1 d . . . . .
C014 C 1.13357(19) 0.60407(11) 0.32738(10) 0.0216(3) Uani 1 1 d . . . . .
H014 H 1.143276 0.657483 0.327198 0.026 Uiso 1 1 calc R U . . .
C015 C 1.17170(18) 0.53352(11) 0.38617(9) 0.0202(3) Uani 1 1 d . . . . .
C016 C 1.15706(17) 0.45518(10) 0.38642(9) 0.0169(3) Uani 1 1 d . . . . .
H016 H 1.184400 0.408392 0.427186 0.020 Uiso 1 1 calc R U . . .
C017 C 1.0367(2) 0.66669(11) 0.20448(11) 0.0266(4) Uani 1 1 d . . . . .
F171 F 1.07329(17) 0.73761(8) 0.20488(9) 0.0481(4) Uani 1 1 d . . . . .
F172 F 0.90414(14) 0.67547(8) 0.20162(8) 0.0396(3) Uani 1 1 d . . . . .
F173 F 1.08396(15) 0.66079(8) 0.14052(7) 0.0415(3) Uani 1 1 d . . . . .
C018 C 1.2282(2) 0.54326(13) 0.44980(11) 0.0309(4) Uani 1 1 d D U . . .
F181 F 1.3124(5) 0.6015(3) 0.42781(18) 0.0636(15) Uani 0.524(5) 1 d D U P A 1
F182 F 1.2790(9) 0.4778(2) 0.4953(3) 0.095(2) Uani 0.524(5) 1 d D U P A 1
F183 F 1.1340(4) 0.5728(4) 0.4872(2) 0.0729(16) Uani 0.524(5) 1 d D U P A 1
F184 F 1.3584(4) 0.5216(5) 0.4527(3) 0.0737(18) Uani 0.476(5) 1 d D U P A 2
F185 F 1.1818(6) 0.4926(4) 0.51461(19) 0.0680(17) Uani 0.476(5) 1 d D U P A 2
F186 F 1.2101(9) 0.6144(3) 0.4550(3) 0.091(3) Uani 0.476(5) 1 d D U P A 2
C021 C 1.10277(17) 0.27931(10) 0.40615(8) 0.0156(3) Uani 1 1 d . . . . .
C022 C 1.22500(18) 0.23451(11) 0.42468(9) 0.0200(3) Uani 1 1 d . . . . .
H022 H 1.300174 0.250607 0.391420 0.024 Uiso 1 1 calc R U . . .
C023 C 1.24050(19) 0.16732(12) 0.48997(10) 0.0236(4) Uani 1 1 d . . . . .
C024 C 1.1346(2) 0.14341(12) 0.54177(10) 0.0266(4) Uani 1 1 d . . . . .
H024 H 1.144364 0.097436 0.586225 0.032 Uiso 1 1 calc R U . . .
C025 C 1.01419(19) 0.18932(12) 0.52599(10) 0.0233(3) Uani 1 1 d . . . . .
C026 C 0.99843(18) 0.25507(11) 0.46011(9) 0.0189(3) Uani 1 1 d . . . . .
H026 H 0.914238 0.284644 0.451245 0.023 Uiso 1 1 calc R U . . .
C027 C 1.3702(2) 0.11680(14) 0.50173(12) 0.0352(5) Uani 1 1 d . . . . .
F271 F 1.38609(17) 0.07095(11) 0.57216(8) 0.0557(5) Uani 1 1 d . . . . .
F272 F 1.47424(15) 0.16269(11) 0.47946(12) 0.0669(5) Uani 1 1 d . . . . .
F273 F 1.38302(19) 0.06526(12) 0.46573(10) 0.0619(5) Uani 1 1 d . . . . .
C028 C 0.8987(2) 0.16784(14) 0.58137(11) 0.0338(5) Uani 1 1 d . . . . .
F281 F 0.90302(18) 0.08901(11) 0.62392(10) 0.0683(6) Uani 1 1 d . . . . .
F282 F 0.78208(14) 0.18587(12) 0.55119(8) 0.0556(5) Uani 1 1 d . . . . .
F283 F 0.89293(19) 0.20866(14) 0.62712(10) 0.0681(6) Uani 1 1 d . . . . .
C031 C 0.93128(17) 0.35456(10) 0.30099(9) 0.0165(3) Uani 1 1 d . . . . .
C032 C 0.82098(17) 0.38738(10) 0.33278(9) 0.0175(3) Uani 1 1 d . . . . .
H032 H 0.835079 0.412329 0.366619 0.021 Uiso 1 1 calc R U . . .
C033 C 0.69153(17) 0.38438(11) 0.31607(10) 0.0205(3) Uani 1 1 d . . . . .
C034 C 0.66610(19) 0.35134(13) 0.26490(11) 0.0270(4) Uani 1 1 d . . . . .
H034 H 0.577989 0.349231 0.253580 0.032 Uiso 1 1 calc R U . . .
C035 C 0.7738(2) 0.32155(14) 0.23094(12) 0.0291(4) Uani 1 1 d . . . . .
C036 C 0.90287(19) 0.32261(12) 0.24881(10) 0.0231(3) Uani 1 1 d . . . . .
H036 H 0.974093 0.300968 0.224842 0.028 Uiso 1 1 calc R U . . .
C037 C 0.57937(19) 0.41663(12) 0.35539(11) 0.0252(4) Uani 1 1 d D U . . .
F371 F 0.4649(2) 0.4281(3) 0.32314(19) 0.0669(10) Uani 0.814(6) 1 d D U P B 1
F372 F 0.5995(3) 0.49184(13) 0.35380(19) 0.0567(8) Uani 0.814(6) 1 d D U P B 1
F373 F 0.5621(4) 0.36980(18) 0.42321(16) 0.0686(12) Uani 0.814(6) 1 d D U P B 1
F374 F 0.4654(7) 0.3803(7) 0.3633(7) 0.037(2) Uani 0.186(6) 1 d D U P B 2
F375 F 0.5495(13) 0.4915(6) 0.3302(8) 0.0567(8) Uani 0.186(6) 1 d D U P B 2
F376 F 0.6007(11) 0.4030(11) 0.4255(6) 0.052(3) Uani 0.186(6) 1 d D U P B 2
C038 C 0.7537(3) 0.2889(2) 0.17198(16) 0.0482(7) Uani 1 1 d D U . . .
F381 F 0.63178(18) 0.2700(2) 0.17165(16) 0.0506(8) Uani 0.821(6) 1 d D U P C 1
F382 F 0.8369(6) 0.2278(3) 0.1718(4) 0.0587(14) Uani 0.821(6) 1 d D U P C 1
F383 F 0.7727(3) 0.35000(18) 0.10241(12) 0.0684(9) Uani 0.821(6) 1 d D U P C 1
F384 F 0.6578(13) 0.2224(10) 0.2122(9) 0.078(3) Uani 0.179(6) 1 d D U P C 2
F385 F 0.6871(16) 0.3301(9) 0.1266(8) 0.076(4) Uani 0.179(6) 1 d D U P C 2
F386 F 0.855(2) 0.2397(18) 0.1586(17) 0.058(4) Uani 0.179(6) 1 d D U P C 2
C041 C 1.18664(16) 0.33220(10) 0.26455(8) 0.0150(3) Uani 1 1 d . . . . .
C042 C 1.20447(17) 0.25079(10) 0.26551(9) 0.0170(3) Uani 1 1 d . . . . .
H042 H 1.162993 0.208257 0.304655 0.020 Uiso 1 1 calc R U . . .
C043 C 1.28052(17) 0.23088(10) 0.21120(9) 0.0170(3) Uani 1 1 d . . . . .
C044 C 1.34138(18) 0.29129(11) 0.15208(9) 0.0198(3) Uani 1 1 d . . . . .
H044 H 1.391288 0.278072 0.114102 0.024 Uiso 1 1 calc R U . . .
C045 C 1.32668(18) 0.37106(10) 0.15056(9) 0.0190(3) Uani 1 1 d . . . . .
C046 C 1.25233(17) 0.39116(10) 0.20598(9) 0.0166(3) Uani 1 1 d . . . . .
H046 H 1.246369 0.446482 0.203694 0.020 Uiso 1 1 calc R U . . .
C047 C 1.30272(19) 0.14344(11) 0.21569(10) 0.0222(3) Uani 1 1 d . . . . .
F471 F 1.28443(14) 0.13552(8) 0.15177(7) 0.0356(3) Uani 1 1 d . . . . .
F472 F 1.22215(13) 0.09293(7) 0.26637(7) 0.0343(3) Uani 1 1 d . . . . .
F473 F 1.42719(13) 0.11312(7) 0.23158(8) 0.0359(3) Uani 1 1 d . . . . .
C048 C 1.3935(2) 0.43778(11) 0.08968(10) 0.0257(4) Uani 1 1 d . . . . .
F481 F 1.44837(17) 0.41321(8) 0.03585(7) 0.0441(4) Uani 1 1 d . . . . .
F482 F 1.49096(13) 0.46646(8) 0.11343(7) 0.0364(3) Uani 1 1 d . . . . .
F483 F 1.30971(14) 0.50363(7) 0.05831(6) 0.0319(3) Uani 1 1 d . . . . .
C1 C 1.2327(7) -0.1371(4) 0.6008(4) 0.0515(12) Uani 0.692(3) 1 d D U P D 1
H1A H 1.226384 -0.196495 0.611709 0.062 Uiso 0.692(3) 1 calc R U P D 1
H1B H 1.272449 -0.112213 0.550317 0.062 Uiso 0.692(3) 1 calc R U P D 1
Cl11 Cl 1.07095(17) -0.08923(12) 0.60739(10) 0.0559(4) Uani 0.692(3) 1 d D U P D 1
Cl12 Cl 1.33550(11) -0.12449(7) 0.66359(6) 0.0531(3) Uani 0.692(3) 1 d D U P D 1
C3 C 1.0688(12) -0.0168(12) 0.5074(8) 0.126(5) Uani 0.308(3) 1 d D U P D 2
H3A H 1.124505 0.029746 0.498025 0.152 Uiso 0.308(3) 1 calc R U P D 2
H3B H 1.100655 -0.043489 0.471912 0.152 Uiso 0.308(3) 1 calc R U P D 2
C4 C 1.0906(19) -0.0794(13) 0.5852(8) 0.076(5) Uani 0.308(3) 1 d D U P D 2
H4A H 1.061117 -0.050982 0.619689 0.092 Uiso 0.308(3) 1 calc R U P D 2
H4B H 1.029476 -0.123368 0.594809 0.092 Uiso 0.308(3) 1 calc R U P D 2
C5 C 1.220(2) -0.1194(14) 0.6052(13) 0.099(6) Uani 0.308(3) 1 d D U P D 2
H5A H 1.276222 -0.114720 0.560698 0.148 Uiso 0.308(3) 1 calc R U P D 2
H5B H 1.211306 -0.177722 0.635053 0.148 Uiso 0.308(3) 1 calc R U P D 2
H5C H 1.260338 -0.093029 0.633309 0.148 Uiso 0.308(3) 1 calc R U P D 2
C2 C 0.8651(9) 0.5297(5) 0.0770(4) 0.0709(18) Uani 0.558(4) 1 d D U P E 1
H2A H 0.820952 0.487776 0.066438 0.085 Uiso 0.558(4) 1 calc R U P E 1
H2B H 0.942136 0.501649 0.106025 0.085 Uiso 0.558(4) 1 calc R U P E 1
Cl21 Cl 0.9221(2) 0.60588(11) -0.00774(13) 0.0896(8) Uani 0.558(4) 1 d D U P E 1
Cl22 Cl 0.75573(18) 0.57275(12) 0.12747(12) 0.0602(5) Uani 0.558(4) 1 d D U P E 1
C6 C 0.9548(10) 0.4948(6) 0.0325(6) 0.096(3) Uani 0.442(4) 1 d D U P E 2
H6A H 1.002960 0.459596 0.076006 0.115 Uiso 0.442(4) 1 calc R U P E 2
H6B H 0.880508 0.463832 0.029544 0.115 Uiso 0.442(4) 1 calc R U P E 2
C7 C 0.8946(11) 0.5723(7) 0.0466(8) 0.094(3) Uani 0.442(4) 1 d D U P E 2
H7A H 0.967443 0.594688 0.061866 0.112 Uiso 0.442(4) 1 calc R U P E 2
H7B H 0.869571 0.613256 -0.001473 0.112 Uiso 0.442(4) 1 calc R U P E 2
C8 C 0.7824(14) 0.5712(9) 0.0979(8) 0.093(3) Uani 0.442(4) 1 d D U P E 2
H8A H 0.715695 0.537428 0.092656 0.139 Uiso 0.442(4) 1 calc R U P E 2
H8B H 0.743775 0.627505 0.087980 0.139 Uiso 0.442(4) 1 calc R U P E 2
H8C H 0.811846 0.547876 0.148010 0.139 Uiso 0.442(4) 1 calc R U P E 2

loop_
_atom_site_aniso_label
_atom_site_aniso_U_11
_atom_site_aniso_U_22
_atom_site_aniso_U_33
_atom_site_aniso_U_23
_atom_site_aniso_U_13
_atom_site_aniso_U_12
Pd1 0.01457(6) 0.01387(6) 0.01214(5) -0.00237(4) -0.00080(4) 0.00040(4)
Cu1 0.02077(10) 0.01512(9) 0.01415(9) -0.00525(7) -0.00305(7) 0.00080(8)
P1 0.01670(19) 0.01452(18) 0.01307(17) -0.00101(14) -0.00065(14) 0.00181(15)
O1 0.0298(7) 0.0191(6) 0.0164(5) -0.0075(5) -0.0051(5) 0.0037(5)
N10 0.0178(7) 0.0198(7) 0.0157(6) -0.0018(5) -0.0008(5) 0.0028(5)
N11 0.0185(7) 0.0163(6) 0.0171(6) -0.0048(5) -0.0009(5) -0.0001(5)
N12 0.0182(7) 0.0169(6) 0.0158(6) -0.0066(5) -0.0020(5) 0.0012(5)
C11 0.0266(9) 0.0146(7) 0.0202(7) -0.0010(6) -0.0018(6) -0.0005(6)
C12 0.0224(8) 0.0165(7) 0.0220(8) -0.0039(6) -0.0005(6) 0.0012(6)
C13 0.0323(10) 0.0168(8) 0.0289(9) -0.0054(7) -0.0013(8) -0.0044(7)
C14 0.0315(10) 0.0193(8) 0.0331(10) -0.0127(7) -0.0008(8) -0.0048(7)
C15 0.0214(8) 0.0210(8) 0.0255(8) -0.0128(7) -0.0018(6) 0.0002(7)
C16 0.0227(9) 0.0261(9) 0.0267(8) -0.0164(7) -0.0018(7) -0.0008(7)
C17 0.0228(8) 0.0266(9) 0.0216(8) -0.0154(7) -0.0031(6) 0.0022(7)
C18 0.0178(7) 0.0215(8) 0.0176(7) -0.0104(6) -0.0008(6) 0.0035(6)
C19 0.0171(7) 0.0167(7) 0.0182(7) -0.0078(6) 0.0000(6) 0.0008(6)
C21 0.0238(8) 0.0210(8) 0.0143(7) -0.0012(6) -0.0036(6) 0.0015(7)
C22 0.0308(10) 0.0414(11) 0.0157(8) 0.0016(8) -0.0025(7) -0.0023(9)
C23 0.0242(9) 0.0303(10) 0.0232(8) -0.0037(7) -0.0068(7) 0.0046(8)
C31 0.0190(8) 0.0224(8) 0.0184(7) -0.0019(6) 0.0013(6) 0.0036(6)
C32 0.0295(11) 0.0258(10) 0.0494(13) -0.0141(9) 0.0028(9) 0.0066(8)
C33 0.0195(9) 0.0459(12) 0.0212(8) -0.0057(8) -0.0023(7) 0.0088(8)
C101 0.0243(9) 0.0253(9) 0.0192(8) -0.0065(7) 0.0006(6) 0.0048(7)
C102 0.0299(10) 0.0355(10) 0.0209(8) -0.0072(8) 0.0019(7) 0.0118(8)
C103 0.0229(9) 0.0365(11) 0.0232(9) -0.0004(8) 0.0052(7) 0.0110(8)
C104 0.0173(8) 0.0262(9) 0.0225(8) 0.0034(7) -0.0004(6) 0.0067(7)
C105 0.0148(8) 0.0329(10) 0.0330(10) 0.0075(8) 0.0002(7) 0.0022(7)
C106 0.0171(8) 0.0283(10) 0.0357(10) 0.0078(8) -0.0065(7) -0.0027(7)
C107 0.0223(9) 0.0222(8) 0.0251(8) 0.0044(7) -0.0084(7) -0.0034(7)
C108 0.0352(11) 0.0256(9) 0.0316(10) 0.0004(8) -0.0134(8) -0.0109(8)
C109 0.0443(12) 0.0236(9) 0.0254(9) -0.0046(7) -0.0099(8) -0.0082(9)
C110 0.0308(10) 0.0208(8) 0.0193(8) -0.0035(6) -0.0031(7) -0.0039(7)
C111 0.0206(8) 0.0162(7) 0.0159(7) 0.0003(6) -0.0039(6) -0.0012(6)
C112 0.0185(8) 0.0172(7) 0.0187(7) 0.0022(6) -0.0048(6) 0.0008(6)
C113 0.0152(7) 0.0201(8) 0.0174(7) 0.0028(6) -0.0009(6) 0.0039(6)
B1 0.0154(8) 0.0147(7) 0.0132(7) -0.0052(6) -0.0001(6) -0.0006(6)
C011 0.0127(7) 0.0157(7) 0.0154(6) -0.0061(5) 0.0002(5) 0.0016(5)
C012 0.0171(7) 0.0171(7) 0.0166(7) -0.0062(6) -0.0035(6) 0.0020(6)
C013 0.0187(8) 0.0152(7) 0.0211(7) -0.0045(6) -0.0021(6) 0.0030(6)
C014 0.0241(9) 0.0153(7) 0.0268(8) -0.0093(6) -0.0035(7) 0.0010(6)
C015 0.0232(8) 0.0196(8) 0.0203(7) -0.0099(6) -0.0048(6) 0.0008(6)
C016 0.0177(7) 0.0167(7) 0.0166(7) -0.0065(6) -0.0032(6) 0.0014(6)
C017 0.0322(10) 0.0165(8) 0.0283(9) -0.0044(7) -0.0085(8) 0.0029(7)
F171 0.0698(10) 0.0146(5) 0.0550(9) -0.0003(5) -0.0304(8) -0.0043(6)
F172 0.0334(7) 0.0345(7) 0.0433(7) -0.0056(6) -0.0168(6) 0.0125(5)
F173 0.0559(9) 0.0335(7) 0.0220(6) 0.0022(5) -0.0024(6) 0.0082(6)
C018 0.0439(12) 0.0268(9) 0.0280(9) -0.0151(8) -0.0107(8) -0.0018(9)
F181 0.072(3) 0.094(3) 0.0398(16) -0.0283(18) -0.0051(16) -0.058(3)
F182 0.187(6) 0.0288(16) 0.086(4) -0.025(2) -0.108(4) 0.027(3)
F183 0.060(2) 0.138(5) 0.056(2) -0.078(3) 0.0085(18) -0.019(3)
F184 0.0331(18) 0.148(5) 0.070(3) -0.073(3) -0.0235(18) 0.006(2)
F185 0.090(3) 0.098(4) 0.0244(15) -0.022(2) -0.0086(19) -0.045(3)
F186 0.179(7) 0.033(2) 0.083(4) -0.039(2) -0.087(4) 0.035(3)
C021 0.0178(7) 0.0146(7) 0.0145(6) -0.0057(5) 0.0000(5) -0.0012(6)
C022 0.0187(8) 0.0220(8) 0.0177(7) -0.0062(6) -0.0003(6) 0.0010(6)
C023 0.0244(9) 0.0233(8) 0.0201(8) -0.0056(7) -0.0039(7) 0.0059(7)
C024 0.0314(10) 0.0225(8) 0.0191(8) -0.0007(7) -0.0024(7) 0.0028(7)
C025 0.0234(9) 0.0254(9) 0.0165(7) -0.0030(6) 0.0021(6) -0.0017(7)
C026 0.0192(8) 0.0198(7) 0.0157(7) -0.0049(6) -0.0002(6) 0.0007(6)
C027 0.0339(11) 0.0365(11) 0.0280(10) -0.0067(8) -0.0051(8) 0.0139(9)
F271 0.0540(9) 0.0663(10) 0.0315(7) -0.0071(7) -0.0151(7) 0.0355(8)
F272 0.0242(7) 0.0596(11) 0.0954(14) -0.0068(10) -0.0048(8) 0.0122(7)
F273 0.0647(11) 0.0698(11) 0.0589(10) -0.0405(9) -0.0213(8) 0.0436(9)
C028 0.0292(10) 0.0404(11) 0.0193(8) 0.0018(8) 0.0046(7) -0.0014(9)
F281 0.0505(10) 0.0517(10) 0.0591(10) 0.0239(8) 0.0217(8) -0.0014(8)
F282 0.0245(7) 0.0904(13) 0.0291(7) 0.0036(7) 0.0052(5) -0.0073(7)
F283 0.0579(11) 0.1082(16) 0.0522(10) -0.0482(11) 0.0328(8) -0.0295(11)
C031 0.0174(7) 0.0169(7) 0.0148(6) -0.0053(6) -0.0008(5) -0.0014(6)
C032 0.0187(8) 0.0173(7) 0.0157(7) -0.0054(6) -0.0019(6) 0.0000(6)
C033 0.0165(8) 0.0215(8) 0.0218(8) -0.0066(6) -0.0011(6) 0.0016(6)
C034 0.0182(8) 0.0339(10) 0.0332(10) -0.0164(8) -0.0052(7) -0.0015(7)
C035 0.0239(9) 0.0407(11) 0.0323(10) -0.0235(9) -0.0052(7) -0.0023(8)
C036 0.0201(8) 0.0293(9) 0.0249(8) -0.0157(7) -0.0025(6) 0.0001(7)
C037 0.0201(8) 0.0262(9) 0.0274(9) -0.0087(7) -0.0010(7) 0.0021(7)
F371 0.0212(9) 0.126(3) 0.0714(19) -0.061(2) -0.0115(11) 0.0216(13)
F372 0.0397(15) 0.0342(8) 0.101(2) -0.0366(11) 0.0261(13) -0.0034(9)
F373 0.076(2) 0.0506(15) 0.0376(13) 0.0144(10) 0.0359(14) 0.0261(13)
F374 0.010(3) 0.057(5) 0.063(6) -0.044(4) 0.006(3) -0.005(3)
F375 0.0397(15) 0.0342(8) 0.101(2) -0.0366(11) 0.0261(13) -0.0034(9)
F376 0.028(4) 0.098(8) 0.030(4) -0.030(5) -0.005(3) 0.022(5)
C038 0.0311(12) 0.0781(19) 0.0594(16) -0.0518(15) -0.0090(11) -0.0022(12)
F381 0.0265(9) 0.088(2) 0.0645(16) -0.0578(16) -0.0113(9) -0.0051(10)
F382 0.0367(18) 0.091(2) 0.085(4) -0.075(2) -0.0090(18) 0.0056(18)
F383 0.088(2) 0.0997(19) 0.0305(10) -0.0324(11) -0.0058(11) -0.0313(16)
F384 0.063(6) 0.109(8) 0.100(8) -0.077(6) -0.007(6) -0.029(6)
F385 0.073(8) 0.104(8) 0.080(7) -0.063(6) -0.035(6) 0.009(7)
F386 0.033(7) 0.122(9) 0.056(6) -0.075(6) 0.004(5) -0.011(6)
C041 0.0156(7) 0.0150(7) 0.0145(6) -0.0057(5) -0.0009(5) -0.0005(6)
C042 0.0171(7) 0.0162(7) 0.0174(7) -0.0060(6) 0.0010(6) -0.0028(6)
C043 0.0170(7) 0.0154(7) 0.0198(7) -0.0083(6) 0.0000(6) -0.0010(6)
C044 0.0213(8) 0.0205(8) 0.0185(7) -0.0095(6) 0.0042(6) -0.0017(6)
C045 0.0209(8) 0.0175(7) 0.0164(7) -0.0046(6) 0.0046(6) -0.0028(6)
C046 0.0188(7) 0.0140(7) 0.0168(7) -0.0061(6) 0.0010(6) -0.0006(6)
C047 0.0220(8) 0.0189(8) 0.0286(9) -0.0129(7) 0.0033(7) -0.0028(7)
F471 0.0502(8) 0.0309(6) 0.0356(6) -0.0232(5) 0.0006(6) -0.0071(6)
F472 0.0404(7) 0.0194(5) 0.0438(7) -0.0147(5) 0.0171(6) -0.0112(5)
F473 0.0273(6) 0.0224(6) 0.0598(9) -0.0179(6) -0.0060(6) 0.0048(5)
C048 0.0337(10) 0.0203(8) 0.0210(8) -0.0070(6) 0.0099(7) -0.0051(7)
F481 0.0707(10) 0.0280(6) 0.0295(6) -0.0116(5) 0.0299(7) -0.0112(6)
F482 0.0330(7) 0.0320(6) 0.0382(7) -0.0048(5) 0.0069(5) -0.0153(5)
F483 0.0469(7) 0.0205(5) 0.0217(5) -0.0006(4) 0.0005(5) -0.0027(5)
C1 0.068(3) 0.048(3) 0.049(2) -0.030(2) 0.002(2) -0.006(2)
Cl11 0.0602(8) 0.0490(7) 0.0723(9) -0.0376(7) 0.0003(6) -0.0096(6)
Cl12 0.0591(7) 0.0531(6) 0.0529(6) -0.0235(5) 0.0029(4) -0.0199(5)
C3 0.132(11) 0.112(10) 0.139(11) -0.051(9) -0.010(11) -0.005(10)
C4 0.086(8) 0.054(7) 0.095(9) -0.039(7) -0.002(7) 0.013(6)
C5 0.114(9) 0.069(9) 0.097(9) -0.019(7) 0.014(8) 0.000(7)
C2 0.090(5) 0.063(4) 0.067(4) -0.034(3) -0.011(3) 0.009(4)
Cl21 0.1152(16) 0.0455(9) 0.1050(16) -0.0337(9) 0.0407(12) -0.0121(9)
Cl22 0.0475(8) 0.0639(9) 0.0801(13) -0.0397(9) 0.0083(8) -0.0110(6)
C6 0.084(6) 0.078(5) 0.126(8) -0.029(6) -0.042(5) -0.011(5)
C7 0.085(6) 0.066(5) 0.135(8) -0.034(6) -0.018(6) -0.029(5)
C8 0.097(8) 0.114(7) 0.090(7) -0.055(6) 0.000(6) -0.047(6)

loop_
_atom_type_symbol
_atom_type_description
_atom_type_scat_dispersion_real
_atom_type_scat_dispersion_imag
_atom_type_scat_source
C C 0.0033 0.0016 'International Tables Vol C Tables 4.2.6.8 and 6.1.1.4'
H H 0.0000 0.0000 'International Tables Vol C Tables 4.2.6.8 and 6.1.1.4'
B B 0.0013 0.0007 'International Tables Vol C Tables 4.2.6.8 and 6.1.1.4'
N N 0.0061 0.0033 'International Tables Vol C Tables 4.2.6.8 and 6.1.1.4'
O O 0.0106 0.0060 'International Tables Vol C Tables 4.2.6.8 and 6.1.1.4'
F F 0.0171 0.0103 'International Tables Vol C Tables 4.2.6.8 and 6.1.1.4'
P P 0.1023 0.0942 'International Tables Vol C Tables 4.2.6.8 and 6.1.1.4'
Cl Cl 0.1484 0.1585 'International Tables Vol C Tables 4.2.6.8 and 6.1.1.4'
Cu Cu 0.3201 1.2651 'International Tables Vol C Tables 4.2.6.8 and 6.1.1.4'
Pd Pd -0.9988 1.0072 'International Tables Vol C Tables 4.2.6.8 and 6.1.1.4'

loop_
_geom_angle_atom_site_label_1
_geom_angle_atom_site_label_2
_geom_angle_atom_site_label_3
_geom_angle
_geom_angle_site_symmetry_1
_geom_angle_site_symmetry_3
_geom_angle_publ_flag
C111 Pd1 N10 82.05(7) . . ?
C111 Pd1 N11 177.82(6) . . ?
N10 Pd1 N11 99.36(6) . . ?
C111 Pd1 P1 98.92(5) . . ?
N10 Pd1 P1 159.65(4) . . ?
N11 Pd1 P1 80.35(4) . . ?
C111 Pd1 Cu1 102.50(5) . . ?
N10 Pd1 Cu1 84.42(4) . . ?
N11 Pd1 Cu1 76.03(4) . . ?
P1 Pd1 Cu1 114.883(13) . . ?
O1 Cu1 N12 171.33(6) 2_657 . ?
O1 Cu1 Cu1 83.91(4) 2_657 2_657 ?
N12 Cu1 Cu1 88.59(4) . 2_657 ?
O1 Cu1 Pd1 100.96(4) 2_657 . ?
N12 Cu1 Pd1 87.56(4) . . ?
Cu1 Cu1 Pd1 159.977(14) 2_657 . ?
C31 P1 C21 106.89(8) . . ?
C31 P1 C11 106.55(9) . . ?
C21 P1 C11 104.77(8) . . ?
C31 P1 Pd1 118.65(6) . . ?
C21 P1 Pd1 121.18(6) . . ?
C11 P1 Pd1 96.21(6) . . ?
C18 O1 Cu1 126.69(11) . 2_657 ?
C101 N10 C113 118.47(16) . . ?
C101 N10 Pd1 129.85(13) . . ?
C113 N10 Pd1 110.86(11) . . ?
C12 N11 C19 118.90(15) . . ?
C12 N11 Pd1 116.95(12) . . ?
C19 N11 Pd1 124.05(11) . . ?
C18 N12 C19 118.52(15) . . ?
C18 N12 Cu1 118.08(11) . . ?
C19 N12 Cu1 121.36(11) . . ?
C12 C11 P1 109.78(12) . . ?
C12 C11 H11A 109.7 . . ?
P1 C11 H11A 109.7 . . ?
C12 C11 H11B 109.7 . . ?
P1 C11 H11B 109.7 . . ?
H11A C11 H11B 108.2 . . ?
N11 C12 C13 121.98(17) . . ?
N11 C12 C11 115.87(16) . . ?
C13 C12 C11 122.10(16) . . ?
C14 C13 C12 119.04(17) . . ?
C14 C13 H13 120.5 . . ?
C12 C13 H13 120.5 . . ?
C13 C14 C15 119.92(17) . . ?
C13 C14 H14 120.0 . . ?
C15 C14 H14 120.0 . . ?
C14 C15 C19 118.20(17) . . ?
C14 C15 C16 124.27(17) . . ?
C19 C15 C16 117.50(16) . . ?
C17 C16 C15 119.67(17) . . ?
C17 C16 H16 120.2 . . ?
C15 C16 H16 120.2 . . ?
C16 C17 C18 120.35(16) . . ?
C16 C17 H17 119.8 . . ?
C18 C17 H17 119.8 . . ?
O1 C18 N12 120.90(16) . . ?
O1 C18 C17 118.63(15) . . ?
N12 C18 C17 120.42(16) . . ?
N11 C19 N12 116.15(15) . . ?
N11 C19 C15 121.01(15) . . ?
N12 C19 C15 122.81(16) . . ?
C22 C21 C23 111.14(15) . . ?
C22 C21 P1 112.30(14) . . ?
C23 C21 P1 111.43(13) . . ?
C22 C21 H21 107.2 . . ?
C23 C21 H21 107.2 . . ?
P1 C21 H21 107.2 . . ?
C21 C22 H22A 109.5 . . ?
C21 C22 H22B 109.5 . . ?
H22A C22 H22B 109.5 . . ?
C21 C22 H22C 109.5 . . ?
H22A C22 H22C 109.5 . . ?
H22B C22 H22C 109.5 . . ?
C21 C23 H23A 109.5 . . ?
C21 C23 H23B 109.5 . . ?
H23A C23 H23B 109.5 . . ?
C21 C23 H23C 109.5 . . ?
H23A C23 H23C 109.5 . . ?
H23B C23 H23C 109.5 . . ?
C32 C31 C33 110.21(17) . . ?
C32 C31 P1 109.64(14) . . ?
C33 C31 P1 112.05(13) . . ?
C32 C31 H31 108.3 . . ?
C33 C31 H31 108.3 . . ?
P1 C31 H31 108.3 . . ?
C31 C32 H32A 109.5 . . ?
C31 C32 H32B 109.5 . . ?
H32A C32 H32B 109.5 . . ?
C31 C32 H32C 109.5 . . ?
H32A C32 H32C 109.5 . . ?
H32B C32 H32C 109.5 . . ?
C31 C33 H33A 109.5 . . ?
C31 C33 H33B 109.5 . . ?
H33A C33 H33B 109.5 . . ?
C31 C33 H33C 109.5 . . ?
H33A C33 H33C 109.5 . . ?
H33B C33 H33C 109.5 . . ?
N10 C101 C102 122.5(2) . . ?
N10 C101 H101 118.8 . . ?
C102 C101 H101 118.8 . . ?
C103 C102 C101 119.3(2) . . ?
C103 C102 H102 120.3 . . ?
C101 C102 H102 120.3 . . ?
C102 C103 C104 119.91(18) . . ?
C102 C103 H103 120.0 . . ?
C104 C103 H103 120.0 . . ?
C103 C104 C113 117.37(19) . . ?
C103 C104 C105 124.84(18) . . ?
C113 C104 C105 117.8(2) . . ?
C106 C105 C104 121.46(19) . . ?
C106 C105 H105 119.3 . . ?
C104 C105 H105 119.3 . . ?
C105 C106 C107 121.7(2) . . ?
C105 C106 H106 119.2 . . ?
C107 C106 H106 119.2 . . ?
C108 C107 C112 117.92(18) . . ?
C108 C107 C106 123.54(19) . . ?
C112 C107 C106 118.5(2) . . ?
C109 C108 C107 120.19(19) . . ?
C109 C108 H108 119.9 . . ?
C107 C108 H108 119.9 . . ?
C108 C109 C110 121.3(2) . . ?
C108 C109 H109 119.3 . . ?
C110 C109 H109 119.3 . . ?
C111 C110 C109 120.71(19) . . ?
C111 C110 H110 119.6 . . ?
C109 C110 H110 119.6 . . ?
C110 C111 C112 117.08(17) . . ?
C110 C111 Pd1 130.99(14) . . ?
C112 C111 Pd1 111.84(13) . . ?
C107 C112 C111 122.56(18) . . ?
C107 C112 C113 118.92(17) . . ?
C111 C112 C113 118.51(16) . . ?
N10 C113 C104 122.40(18) . . ?
N10 C113 C112 116.02(15) . . ?
C104 C113 C112 121.56(18) . . ?
C011 B1 C041 111.75(13) . . ?
C011 B1 C021 111.25(13) . . ?
C041 B1 C021 108.92(13) . . ?
C011 B1 C031 108.08(13) . . ?
C041 B1 C031 107.27(13) . . ?
C021 B1 C031 109.47(13) . . ?
C016 C011 C012 115.92(15) . . ?
C016 C011 B1 124.29(14) . . ?
C012 C011 B1 119.79(14) . . ?
C013 C012 C011 122.13(16) . . ?
C013 C012 H012 118.9 . . ?
C011 C012 H012 118.9 . . ?
C014 C013 C012 121.11(16) . . ?
C014 C013 C017 120.48(16) . . ?
C012 C013 C017 118.39(16) . . ?
C013 C014 C015 117.69(16) . . ?
C013 C014 H014 121.2 . . ?
C015 C014 H014 121.2 . . ?
C016 C015 C014 121.06(16) . . ?
C016 C015 C018 120.22(16) . . ?
C014 C015 C018 118.72(16) . . ?
C015 C016 C011 122.07(15) . . ?
C015 C016 H016 119.0 . . ?
C011 C016 H016 119.0 . . ?
F171 C017 F173 107.19(17) . . ?
F171 C017 F172 106.17(16) . . ?
F173 C017 F172 105.45(17) . . ?
F171 C017 C013 112.98(17) . . ?
F173 C017 C013 112.41(15) . . ?
F172 C017 C013 112.11(16) . . ?
F182 C018 F181 110.7(4) . . ?
F186 C018 F185 103.7(4) . . ?
F182 C018 F183 106.5(5) . . ?
F181 C018 F183 102.0(3) . . ?
F186 C018 F184 107.4(5) . . ?
F185 C018 F184 101.5(4) . . ?
F182 C018 C015 115.0(2) . . ?
F186 C018 C015 117.1(2) . . ?
F181 C018 C015 111.4(2) . . ?
F185 C018 C015 113.6(2) . . ?
F183 C018 C015 110.2(2) . . ?
F184 C018 C015 112.1(2) . . ?
C022 C021 C026 115.28(15) . . ?
C022 C021 B1 121.91(14) . . ?
C026 C021 B1 122.78(15) . . ?
C023 C022 C021 122.60(16) . . ?
C023 C022 H022 118.7 . . ?
C021 C022 H022 118.7 . . ?
C024 C023 C022 120.85(17) . . ?
C024 C023 C027 119.78(17) . . ?
C022 C023 C027 119.22(17) . . ?
C025 C024 C023 117.45(16) . . ?
C025 C024 H024 121.3 . . ?
C023 C024 H024 121.3 . . ?
C024 C025 C026 121.47(17) . . ?
C024 C025 C028 119.36(17) . . ?
C026 C025 C028 119.17(17) . . ?
C025 C026 C021 122.23(16) . . ?
C025 C026 H026 118.9 . . ?
C021 C026 H026 118.9 . . ?
F273 C027 F272 106.6(2) . . ?
F273 C027 F271 106.6(2) . . ?
F272 C027 F271 105.6(2) . . ?
F273 C027 C023 112.0(2) . . ?
F272 C027 C023 112.72(19) . . ?
F271 C027 C023 112.85(18) . . ?
F281 C028 F282 107.0(2) . . ?
F281 C028 F283 105.3(2) . . ?
F282 C028 F283 105.5(2) . . ?
F281 C028 C025 113.13(19) . . ?
F282 C028 C025 113.12(17) . . ?
F283 C028 C025 112.17(19) . . ?
C036 C031 C032 115.57(16) . . ?
C036 C031 B1 123.11(15) . . ?
C032 C031 B1 121.31(14) . . ?
C033 C032 C031 121.99(16) . . ?
C033 C032 H032 119.0 . . ?
C031 C032 H032 119.0 . . ?
C034 C033 C032 121.17(16) . . ?
C034 C033 C037 120.27(17) . . ?
C032 C033 C037 118.56(16) . . ?
C035 C034 C033 117.66(17) . . ?
C035 C034 H034 121.2 . . ?
C033 C034 H034 121.2 . . ?
C034 C035 C036 121.28(18) . . ?
C034 C035 C038 120.39(19) . . ?
C036 C035 C038 118.32(18) . . ?
C035 C036 C031 122.25(17) . . ?
C035 C036 H036 118.9 . . ?
C031 C036 H036 118.9 . . ?
F373 C037 F371 109.0(3) . . ?
F373 C037 F372 107.2(3) . . ?
F371 C037 F372 103.6(2) . . ?
F375 C037 F374 105.8(7) . . ?
F375 C037 F376 102.6(9) . . ?
F374 C037 F376 101.4(7) . . ?
F375 C037 C033 117.0(6) . . ?
F373 C037 C033 112.56(19) . . ?
F371 C037 C033 112.42(18) . . ?
F372 C037 C033 111.57(18) . . ?
F374 C037 C033 114.4(3) . . ?
F376 C037 C033 113.8(5) . . ?
F382 C038 F381 110.0(4) . . ?
F385 C038 F386 121.4(15) . . ?
F382 C038 F383 105.2(4) . . ?
F381 C038 F383 102.4(3) . . ?
F385 C038 C035 115.9(6) . . ?
F382 C038 C035 113.7(4) . . ?
F381 C038 C035 114.1(2) . . ?
F386 C038 C035 115.3(15) . . ?
F383 C038 C035 110.5(2) . . ?
F385 C038 F384 98.3(10) . . ?
F386 C038 F384 97.8(15) . . ?
C035 C038 F384 101.4(5) . . ?
C046 C041 C042 115.64(14) . . ?
C046 C041 B1 124.60(14) . . ?
C042 C041 B1 119.53(14) . . ?
C043 C042 C041 122.24(15) . . ?
C043 C042 H042 118.9 . . ?
C041 C042 H042 118.9 . . ?
C042 C043 C044 120.99(15) . . ?
C042 C043 C047 120.91(15) . . ?
C044 C043 C047 118.08(15) . . ?
C045 C044 C043 117.71(15) . . ?
C045 C044 H044 121.1 . . ?
C043 C044 H044 121.1 . . ?
C044 C045 C046 121.50(15) . . ?
C044 C045 C048 119.92(15) . . ?
C046 C045 C048 118.57(15) . . ?
C041 C046 C045 121.88(15) . . ?
C041 C046 H046 119.1 . . ?
C045 C046 H046 119.1 . . ?
F472 C047 F473 107.02(16) . . ?
F472 C047 F471 106.48(15) . . ?
F473 C047 F471 105.66(15) . . ?
F472 C047 C043 113.12(14) . . ?
F473 C047 C043 111.72(15) . . ?
F471 C047 C043 112.36(16) . . ?
F481 C048 F483 106.66(16) . . ?
F481 C048 F482 106.84(17) . . ?
F483 C048 F482 105.68(15) . . ?
F481 C048 C045 112.95(15) . . ?
F483 C048 C045 112.44(16) . . ?
F482 C048 C045 111.79(16) . . ?
Cl12 C1 Cl11 110.4(3) . . ?
Cl12 C1 H1A 109.6 . . ?
Cl11 C1 H1A 109.6 . . ?
Cl12 C1 H1B 109.6 . . ?
Cl11 C1 H1B 109.6 . . ?
H1A C1 H1B 108.1 . . ?
C3 C3 C4 115.8(15) 2_756 . ?
C3 C3 H3A 108.3 2_756 . ?
C4 C3 H3A 108.3 . . ?
C3 C3 H3B 108.3 2_756 . ?
C4 C3 H3B 108.3 . . ?
H3A C3 H3B 107.4 . . ?
C5 C4 C3 120.9(15) . . ?
C5 C4 H4A 107.1 . . ?
C3 C4 H4A 107.1 . . ?
C5 C4 H4B 107.1 . . ?
C3 C4 H4B 107.1 . . ?
H4A C4 H4B 106.8 . . ?
C4 C5 H5A 109.5 . . ?
C4 C5 H5B 109.5 . . ?
H5A C5 H5B 109.5 . . ?
C4 C5 H5C 109.5 . . ?
H5A C5 H5C 109.5 . . ?
H5B C5 H5C 109.5 . . ?
Cl22 C2 Cl21 111.6(4) . . ?
Cl22 C2 H2A 109.3 . . ?
Cl21 C2 H2A 109.3 . . ?
Cl22 C2 H2B 109.3 . . ?
Cl21 C2 H2B 109.3 . . ?
H2A C2 H2B 108.0 . . ?
C6 C6 C7 118.5(11) 2_765 . ?
C6 C6 H6A 107.7 2_765 . ?
C7 C6 H6A 107.7 . . ?
C6 C6 H6B 107.7 2_765 . ?
C7 C6 H6B 107.7 . . ?
H6A C6 H6B 107.1 . . ?
C8 C7 C6 123.0(11) . . ?
C8 C7 H7A 106.6 . . ?
C6 C7 H7A 106.6 . . ?
C8 C7 H7B 106.6 . . ?
C6 C7 H7B 106.6 . . ?
H7A C7 H7B 106.5 . . ?
C7 C8 H8A 109.5 . . ?
C7 C8 H8B 109.5 . . ?
H8A C8 H8B 109.5 . . ?
C7 C8 H8C 109.5 . . ?
H8A C8 H8C 109.5 . . ?
H8B C8 H8C 109.5 . . ?

loop_
_geom_bond_atom_site_label_1
_geom_bond_atom_site_label_2
_geom_bond_distance
_geom_bond_site_symmetry_2
_geom_bond_publ_flag
Pd1 C111 1.9969(18) . ?
Pd1 N10 2.1271(14) . ?
Pd1 N11 2.1432(15) . ?
Pd1 P1 2.2350(4) . ?
Pd1 Cu1 2.7171(2) . ?
Cu1 O1 1.8537(13) 2_657 ?
Cu1 N12 1.8945(14) . ?
Cu1 Cu1 2.5331(4) 2_657 ?
P1 C31 1.8369(18) . ?
P1 C21 1.8397(18) . ?
P1 C11 1.8474(19) . ?
O1 C18 1.276(2) . ?
N10 C101 1.333(2) . ?
N10 C113 1.366(2) . ?
N11 C12 1.348(2) . ?
N11 C19 1.362(2) . ?
N12 C18 1.362(2) . ?
N12 C19 1.375(2) . ?
C11 C12 1.506(3) . ?
C11 H11A 0.9900 . ?
C11 H11B 0.9900 . ?
C12 C13 1.401(3) . ?
C13 C14 1.370(3) . ?
C13 H13 0.9500 . ?
C14 C15 1.402(3) . ?
C14 H14 0.9500 . ?
C15 C19 1.411(2) . ?
C15 C16 1.428(3) . ?
C16 C17 1.353(3) . ?
C16 H16 0.9500 . ?
C17 C18 1.445(3) . ?
C17 H17 0.9500 . ?
C21 C22 1.532(3) . ?
C21 C23 1.534(3) . ?
C21 H21 1.0000 . ?
C22 H22A 0.9800 . ?
C22 H22B 0.9800 . ?
C22 H22C 0.9800 . ?
C23 H23A 0.9800 . ?
C23 H23B 0.9800 . ?
C23 H23C 0.9800 . ?
C31 C32 1.523(3) . ?
C31 C33 1.532(3) . ?
C31 H31 1.0000 . ?
C32 H32A 0.9800 . ?
C32 H32B 0.9800 . ?
C32 H32C 0.9800 . ?
C33 H33A 0.9800 . ?
C33 H33B 0.9800 . ?
C33 H33C 0.9800 . ?
C101 C102 1.402(3) . ?
C101 H101 0.9500 . ?
C102 C103 1.371(3) . ?
C102 H102 0.9500 . ?
C103 C104 1.405(3) . ?
C103 H103 0.9500 . ?
C104 C113 1.411(2) . ?
C104 C105 1.432(3) . ?
C105 C106 1.349(4) . ?
C105 H105 0.9500 . ?
C106 C107 1.442(3) . ?
C106 H106 0.9500 . ?
C107 C108 1.407(3) . ?
C107 C112 1.413(3) . ?
C108 C109 1.373(3) . ?
C108 H108 0.9500 . ?
C109 C110 1.412(3) . ?
C109 H109 0.9500 . ?
C110 C111 1.391(3) . ?
C110 H110 0.9500 . ?
C111 C112 1.420(2) . ?
C112 C113 1.430(3) . ?
B1 C011 1.639(2) . ?
B1 C041 1.641(2) . ?
B1 C021 1.644(2) . ?
B1 C031 1.655(3) . ?
C011 C016 1.402(2) . ?
C011 C012 1.405(2) . ?
C012 C013 1.393(2) . ?
C012 H012 0.9500 . ?
C013 C014 1.389(3) . ?
C013 C017 1.500(2) . ?
C014 C015 1.395(2) . ?
C014 H014 0.9500 . ?
C015 C016 1.394(2) . ?
C015 C018 1.497(3) . ?
C016 H016 0.9500 . ?
C017 F171 1.336(2) . ?
C017 F173 1.341(2) . ?
C017 F172 1.344(2) . ?
C018 F182 1.262(4) . ?
C018 F186 1.283(4) . ?
C018 F181 1.319(4) . ?
C018 F185 1.330(4) . ?
C018 F183 1.332(4) . ?
C018 F184 1.339(4) . ?
C021 C022 1.403(2) . ?
C021 C026 1.405(2) . ?
C022 C023 1.394(2) . ?
C022 H022 0.9500 . ?
C023 C024 1.392(3) . ?
C023 C027 1.498(3) . ?
C024 C025 1.389(3) . ?
C024 H024 0.9500 . ?
C025 C026 1.389(2) . ?
C025 C028 1.499(3) . ?
C026 H026 0.9500 . ?
C027 F273 1.330(3) . ?
C027 F272 1.333(3) . ?
C027 F271 1.336(3) . ?
C028 F281 1.323(3) . ?
C028 F282 1.332(3) . ?
C028 F283 1.336(3) . ?
C031 C036 1.403(2) . ?
C031 C032 1.408(2) . ?
C032 C033 1.396(2) . ?
C032 H032 0.9500 . ?
C033 C034 1.389(3) . ?
C033 C037 1.498(3) . ?
C034 C035 1.386(3) . ?
C034 H034 0.9500 . ?
C035 C036 1.393(3) . ?
C035 C038 1.509(3) . ?
C036 H036 0.9500 . ?
C037 F375 1.236(10) . ?
C037 F373 1.288(3) . ?
C037 F371 1.339(3) . ?
C037 F372 1.343(3) . ?
C037 F374 1.345(7) . ?
C037 F376 1.346(9) . ?
C038 F385 1.147(11) . ?
C038 F382 1.297(5) . ?
C038 F381 1.315(3) . ?
C038 F386 1.344(17) . ?
C038 F383 1.401(4) . ?
C038 F384 1.526(12) . ?
C041 C046 1.397(2) . ?
C041 C042 1.414(2) . ?
C042 C043 1.388(2) . ?
C042 H042 0.9500 . ?
C043 C044 1.392(2) . ?
C043 C047 1.497(2) . ?
C044 C045 1.381(2) . ?
C044 H044 0.9500 . ?
C045 C046 1.400(2) . ?
C045 C048 1.494(2) . ?
C046 H046 0.9500 . ?
C047 F472 1.336(2) . ?
C047 F473 1.340(2) . ?
C047 F471 1.348(2) . ?
C048 F481 1.340(2) . ?
C048 F483 1.346(2) . ?
C048 F482 1.346(3) . ?
C1 Cl12 1.777(6) . ?
C1 Cl11 1.784(7) . ?
C1 H1A 0.9900 . ?
C1 H1B 0.9900 . ?
C3 C3 1.47(2) 2_756 ?
C3 C4 1.541(16) . ?
C3 H3A 0.9900 . ?
C3 H3B 0.9900 . ?
C4 C5 1.44(2) . ?
C4 H4A 0.9900 . ?
C4 H4B 0.9900 . ?
C5 H5A 0.9800 . ?
C5 H5B 0.9800 . ?
C5 H5C 0.9800 . ?
C2 Cl22 1.724(7) . ?
C2 Cl21 1.794(8) . ?
C2 H2A 0.9900 . ?
C2 H2B 0.9900 . ?
C6 C6 1.47(2) 2_765 ?
C6 C7 1.542(14) . ?
C6 H6A 0.9900 . ?
C6 H6B 0.9900 . ?
C7 C8 1.446(18) . ?
C7 H7A 0.9900 . ?
C7 H7B 0.9900 . ?
C8 H8A 0.9800 . ?
C8 H8B 0.9800 . ?
C8 H8C 0.9800 . ?

loop_
_geom_torsion_atom_site_label_1
_geom_torsion_atom_site_label_2
_geom_torsion_atom_site_label_3
_geom_torsion_atom_site_label_4
_geom_torsion
_geom_torsion_site_symmetry_1
_geom_torsion_site_symmetry_2
_geom_torsion_site_symmetry_3
_geom_torsion_site_symmetry_4
_geom_torsion_publ_flag
Cu1 Cu1 N12 C18 1.61(12) 2_657 . . . ?
Pd1 Cu1 N12 C18 161.96(12) . . . . ?
Cu1 Cu1 N12 C19 165.10(13) 2_657 . . . ?
Pd1 Cu1 N12 C19 -34.55(12) . . . . ?
C31 P1 C11 C12 -80.21(14) . . . . ?
C21 P1 C11 C12 166.73(13) . . . . ?
Pd1 P1 C11 C12 42.16(13) . . . . ?
C19 N11 C12 C13 -6.8(3) . . . . ?
Pd1 N11 C12 C13 169.63(14) . . . . ?
C19 N11 C12 C11 170.58(15) . . . . ?
Pd1 N11 C12 C11 -13.0(2) . . . . ?
P1 C11 C12 N11 -22.2(2) . . . . ?
P1 C11 C12 C13 155.22(16) . . . . ?
N11 C12 C13 C14 -1.5(3) . . . . ?
C11 C12 C13 C14 -178.69(18) . . . . ?
C12 C13 C14 C15 4.9(3) . . . . ?
C13 C14 C15 C19 -0.3(3) . . . . ?
C13 C14 C15 C16 177.63(19) . . . . ?
C14 C15 C16 C17 -174.98(19) . . . . ?
C19 C15 C16 C17 2.9(3) . . . . ?
C15 C16 C17 C18 4.7(3) . . . . ?
Cu1 O1 C18 N12 17.8(2) 2_657 . . . ?
Cu1 O1 C18 C17 -159.68(12) 2_657 . . . ?
C19 N12 C18 O1 -174.72(15) . . . . ?
Cu1 N12 C18 O1 -10.8(2) . . . . ?
C19 N12 C18 C17 2.7(2) . . . . ?
Cu1 N12 C18 C17 166.66(13) . . . . ?
C16 C17 C18 O1 169.65(17) . . . . ?
C16 C17 C18 N12 -7.8(3) . . . . ?
C12 N11 C19 N12 -166.43(15) . . . . ?
Pd1 N11 C19 N12 17.4(2) . . . . ?
C12 N11 C19 C15 11.6(2) . . . . ?
Pd1 N11 C19 C15 -164.55(13) . . . . ?
C18 N12 C19 N11 -176.61(15) . . . . ?
Cu1 N12 C19 N11 20.0(2) . . . . ?
C18 N12 C19 C15 5.4(2) . . . . ?
Cu1 N12 C19 C15 -158.05(13) . . . . ?
C14 C15 C19 N11 -8.2(3) . . . . ?
C16 C15 C19 N11 173.80(16) . . . . ?
C14 C15 C19 N12 169.77(17) . . . . ?
C16 C15 C19 N12 -8.3(3) . . . . ?
C31 P1 C21 C22 -53.67(16) . . . . ?
C11 P1 C21 C22 59.15(16) . . . . ?
Pd1 P1 C21 C22 166.03(12) . . . . ?
C31 P1 C21 C23 -179.10(13) . . . . ?
C11 P1 C21 C23 -66.28(15) . . . . ?
Pd1 P1 C21 C23 40.60(15) . . . . ?
C21 P1 C31 C32 -69.78(15) . . . . ?
C11 P1 C31 C32 178.62(14) . . . . ?
Pd1 P1 C31 C32 71.71(15) . . . . ?
C21 P1 C31 C33 167.53(14) . . . . ?
C11 P1 C31 C33 55.92(15) . . . . ?
Pd1 P1 C31 C33 -50.99(16) . . . . ?
C113 N10 C101 C102 1.3(3) . . . . ?
Pd1 N10 C101 C102 169.79(14) . . . . ?
N10 C101 C102 C103 0.6(3) . . . . ?
C101 C102 C103 C104 -1.3(3) . . . . ?
C102 C103 C104 C113 0.2(3) . . . . ?
C102 C103 C104 C105 178.37(18) . . . . ?
C103 C104 C105 C106 -178.19(19) . . . . ?
C113 C104 C105 C106 0.0(3) . . . . ?
C104 C105 C106 C107 -0.4(3) . . . . ?
C105 C106 C107 C108 177.48(19) . . . . ?
C105 C106 C107 C112 -1.3(3) . . . . ?
C112 C107 C108 C109 1.1(3) . . . . ?
C106 C107 C108 C109 -177.73(19) . . . . ?
C107 C108 C109 C110 -3.2(3) . . . . ?
C108 C109 C110 C111 1.2(3) . . . . ?
C109 C110 C111 C112 2.8(3) . . . . ?
C109 C110 C111 Pd1 178.89(14) . . . . ?
C108 C107 C112 C111 3.1(3) . . . . ?
C106 C107 C112 C111 -178.06(16) . . . . ?
C108 C107 C112 C113 -175.57(16) . . . . ?
C106 C107 C112 C113 3.3(2) . . . . ?
C110 C111 C112 C107 -5.0(2) . . . . ?
Pd1 C111 C112 C107 178.21(13) . . . . ?
C110 C111 C112 C113 173.68(16) . . . . ?
Pd1 C111 C112 C113 -3.14(19) . . . . ?
C101 N10 C113 C104 -2.5(2) . . . . ?
Pd1 N10 C113 C104 -173.10(13) . . . . ?
C101 N10 C113 C112 178.81(15) . . . . ?
Pd1 N10 C113 C112 8.22(18) . . . . ?
C103 C104 C113 N10 1.8(3) . . . . ?
C105 C104 C113 N10 -176.53(16) . . . . ?
C103 C104 C113 C112 -179.59(16) . . . . ?
C105 C104 C113 C112 2.1(3) . . . . ?
C107 C112 C113 N10 174.93(15) . . . . ?
C111 C112 C113 N10 -3.8(2) . . . . ?
C107 C112 C113 C104 -3.8(2) . . . . ?
C111 C112 C113 C104 177.54(15) . . . . ?
C041 B1 C011 C016 -109.51(17) . . . . ?
C021 B1 C011 C016 12.5(2) . . . . ?
C031 B1 C011 C016 132.69(16) . . . . ?
C041 B1 C011 C012 70.96(19) . . . . ?
C021 B1 C011 C012 -167.06(14) . . . . ?
C031 B1 C011 C012 -46.84(18) . . . . ?
C016 C011 C012 C013 1.3(2) . . . . ?
B1 C011 C012 C013 -179.16(15) . . . . ?
C011 C012 C013 C014 -1.8(3) . . . . ?
C011 C012 C013 C017 179.92(16) . . . . ?
C012 C013 C014 C015 1.2(3) . . . . ?
C017 C013 C014 C015 179.43(17) . . . . ?
C013 C014 C015 C016 -0.2(3) . . . . ?
C013 C014 C015 C018 -179.73(18) . . . . ?
C014 C015 C016 C011 -0.3(3) . . . . ?
C018 C015 C016 C011 179.25(17) . . . . ?
C012 C011 C016 C015 -0.2(2) . . . . ?
B1 C011 C016 C015 -179.78(16) . . . . ?
C014 C013 C017 F171 10.1(3) . . . . ?
C012 C013 C017 F171 -171.57(17) . . . . ?
C014 C013 C017 F173 131.62(19) . . . . ?
C012 C013 C017 F173 -50.1(2) . . . . ?
C014 C013 C017 F172 -109.8(2) . . . . ?
C012 C013 C017 F172 68.5(2) . . . . ?
C016 C015 C018 F182 10.9(6) . . . . ?
C014 C015 C018 F182 -169.5(5) . . . . ?
C016 C015 C018 F186 -163.6(5) . . . . ?
C014 C015 C018 F186 15.9(6) . . . . ?
C016 C015 C018 F181 137.9(3) . . . . ?
C014 C015 C018 F181 -42.5(4) . . . . ?
C016 C015 C018 F185 -42.7(4) . . . . ?
C014 C015 C018 F185 136.9(4) . . . . ?
C016 C015 C018 F183 -109.5(4) . . . . ?
C014 C015 C018 F183 70.0(4) . . . . ?
C016 C015 C018 F184 71.7(4) . . . . ?
C014 C015 C018 F184 -108.8(4) . . . . ?
C011 B1 C021 C022 -94.32(18) . . . . ?
C041 B1 C021 C022 29.3(2) . . . . ?
C031 B1 C021 C022 146.29(16) . . . . ?
C011 B1 C021 C026 87.72(19) . . . . ?
C041 B1 C021 C026 -148.67(15) . . . . ?
C031 B1 C021 C026 -31.7(2) . . . . ?
C026 C021 C022 C023 3.9(3) . . . . ?
B1 C021 C022 C023 -174.21(16) . . . . ?
C021 C022 C023 C024 -2.6(3) . . . . ?
C021 C022 C023 C027 172.90(19) . . . . ?
C022 C023 C024 C025 -0.4(3) . . . . ?
C027 C023 C024 C025 -175.9(2) . . . . ?
C023 C024 C025 C026 2.0(3) . . . . ?
C023 C024 C025 C028 -177.7(2) . . . . ?
C024 C025 C026 C021 -0.5(3) . . . . ?
C028 C025 C026 C021 179.16(18) . . . . ?
C022 C021 C026 C025 -2.4(3) . . . . ?
B1 C021 C026 C025 175.73(17) . . . . ?
C024 C023 C027 F273 97.5(2) . . . . ?
C022 C023 C027 F273 -78.1(3) . . . . ?
C024 C023 C027 F272 -142.4(2) . . . . ?
C022 C023 C027 F272 42.1(3) . . . . ?
C024 C023 C027 F271 -22.8(3) . . . . ?
C022 C023 C027 F271 161.6(2) . . . . ?
C024 C025 C028 F281 -28.3(3) . . . . ?
C026 C025 C028 F281 152.0(2) . . . . ?
C024 C025 C028 F282 -150.2(2) . . . . ?
C026 C025 C028 F282 30.1(3) . . . . ?
C024 C025 C028 F283 90.6(3) . . . . ?
C026 C025 C028 F283 -89.1(2) . . . . ?
C011 B1 C031 C036 135.46(16) . . . . ?
C041 B1 C031 C036 14.8(2) . . . . ?
C021 B1 C031 C036 -103.21(18) . . . . ?
C011 B1 C031 C032 -45.76(19) . . . . ?
C041 B1 C031 C032 -166.40(14) . . . . ?
C021 B1 C031 C032 75.56(18) . . . . ?
C036 C031 C032 C033 3.1(2) . . . . ?
B1 C031 C032 C033 -175.71(15) . . . . ?
C031 C032 C033 C034 -2.4(3) . . . . ?
C031 C032 C033 C037 176.73(16) . . . . ?
C032 C033 C034 C035 -0.1(3) . . . . ?
C037 C033 C034 C035 -179.23(19) . . . . ?
C033 C034 C035 C036 1.7(3) . . . . ?
C033 C034 C035 C038 -176.8(2) . . . . ?
C034 C035 C036 C031 -0.9(3) . . . . ?
C038 C035 C036 C031 177.7(2) . . . . ?
C032 C031 C036 C035 -1.5(3) . . . . ?
B1 C031 C036 C035 177.30(18) . . . . ?
C034 C033 C037 F375 -96.5(9) . . . . ?
C032 C033 C037 F375 84.4(9) . . . . ?
C034 C033 C037 F373 108.1(3) . . . . ?
C032 C033 C037 F373 -71.1(3) . . . . ?
C034 C033 C037 F371 -15.4(3) . . . . ?
C032 C033 C037 F371 165.4(3) . . . . ?
C034 C033 C037 F372 -131.4(3) . . . . ?
C032 C033 C037 F372 49.5(3) . . . . ?
C034 C033 C037 F374 28.1(7) . . . . ?
C032 C033 C037 F374 -151.1(7) . . . . ?
C034 C033 C037 F376 144.0(8) . . . . ?
C032 C033 C037 F376 -35.1(8) . . . . ?
C034 C035 C038 F385 48.8(12) . . . . ?
C036 C035 C038 F385 -129.7(11) . . . . ?
C034 C035 C038 F382 -145.6(4) . . . . ?
C036 C035 C038 F382 35.9(5) . . . . ?
C034 C035 C038 F381 -18.3(4) . . . . ?
C036 C035 C038 F381 163.2(3) . . . . ?
C034 C035 C038 F386 -160.6(15) . . . . ?
C036 C035 C038 F386 20.9(15) . . . . ?
C034 C035 C038 F383 96.4(3) . . . . ?
C036 C035 C038 F383 -82.1(3) . . . . ?
C034 C035 C038 F384 -56.3(8) . . . . ?
C036 C035 C038 F384 125.2(7) . . . . ?
C011 B1 C041 C046 -19.9(2) . . . . ?
C021 B1 C041 C046 -143.17(16) . . . . ?
C031 B1 C041 C046 98.44(18) . . . . ?
C011 B1 C041 C042 166.01(15) . . . . ?
C021 B1 C041 C042 42.7(2) . . . . ?
C031 B1 C041 C042 -75.70(18) . . . . ?
C046 C041 C042 C043 -1.0(2) . . . . ?
B1 C041 C042 C043 173.65(15) . . . . ?
C041 C042 C043 C044 -1.1(3) . . . . ?
C041 C042 C043 C047 177.08(16) . . . . ?
C042 C043 C044 C045 1.9(3) . . . . ?
C047 C043 C044 C045 -176.35(17) . . . . ?
C043 C044 C045 C046 -0.6(3) . . . . ?
C043 C044 C045 C048 178.01(17) . . . . ?
C042 C041 C046 C045 2.3(2) . . . . ?
B1 C041 C046 C045 -172.02(16) . . . . ?
C044 C045 C046 C041 -1.6(3) . . . . ?
C048 C045 C046 C041 179.78(17) . . . . ?
C042 C043 C047 F472 13.1(3) . . . . ?
C044 C043 C047 F472 -168.69(17) . . . . ?
C042 C043 C047 F473 -107.78(19) . . . . ?
C044 C043 C047 F473 70.5(2) . . . . ?
C042 C043 C047 F471 133.66(17) . . . . ?
C044 C043 C047 F471 -48.1(2) . . . . ?
C044 C045 C048 F481 8.7(3) . . . . ?
C046 C045 C048 F481 -172.65(18) . . . . ?
C044 C045 C048 F483 129.49(18) . . . . ?
C046 C045 C048 F483 -51.9(2) . . . . ?
C044 C045 C048 F482 -111.8(2) . . . . ?
C046 C045 C048 F482 66.8(2) . . . . ?
C3 C3 C4 C5 177(2) 2_756 . . . ?
C6 C6 C7 C8 165.1(13) 2_765 . . . ?
